data_4307089
loop_
_publ_author_name
'J. L. Manson'
'T. Lancaster'
'J. A. Schlueter'
'S. J. Blundell'
'M. L. Brooks'
'F. L. Pratt'
'C. L. Nygren'
'H.-J. Koo'
'D. Dai'
'M.-H. Whangbo'

_publ_section_title
;
Characterization of the Crystal and Magnetic Structures of the Mixed-Anion
Coordination Polymer Cu(HCO2)(NO3)(pyz) {pyz = Pyrazine} by X-ray
Diffraction, ac Magnetic Susceptibility, dc Magnetization, Muon-Spin
Relaxation, and Spin Dimer Analysis
;
_journal_name_full 'Inorganic Chemistry'
_journal_page_first 213
_journal_page_last 220
_journal_paper_doi 10.1021/ic061590q
_journal_volume 46
_journal_year 2007
_chemical_formula_sum 'C5 H5 Cu N3 O5'
_chemical_formula_weight 250.66
_chemical_name_systematic
; 
 ? 
;
_space_group_IT_number 62
_symmetry_cell_setting orthorhombic
_symmetry_space_group_name_Hall '-P 2ac 2n'
_symmetry_space_group_name_H-M 'P n m a'
_atom_sites_solution_hydrogens geom
_atom_sites_solution_primary direct
_atom_sites_solution_secondary difmap
_audit_creation_method SHELXL-97
_cell_angle_alpha 90.00
_cell_angle_beta 90.00
_cell_angle_gamma 90.00
_cell_formula_units_Z 4
_cell_length_a 7.7001(17)
_cell_length_b 6.7769(15)
_cell_length_c 14.851(3)
_cell_measurement_temperature 173(2)
_cell_volume 775.0(3)
_computing_cell_refinement 'BRUKER SMART'
_computing_data_collection 'BRUKER SMART'
_computing_data_reduction 'BRUKER SAINT'
_computing_molecular_graphics SHELXTL
_computing_publication_material SHELXTL
_computing_structure_refinement 'SHELXL-97 (Sheldrick, 1997)'
_computing_structure_solution 'SHELXS-97 (Sheldrick, 1990)'
_diffrn_ambient_temperature 173(2)
_diffrn_measured_fraction_theta_full 0.974
_diffrn_measured_fraction_theta_max 0.974
_diffrn_measurement_device_type 'BRUKER SMART 1000 CCD X-ray diffractometer'
_diffrn_measurement_method 'omega scans'
_diffrn_radiation_monochromator graphite
_diffrn_radiation_source 'fine-focus sealed tube'
_diffrn_radiation_type MoK\a
_diffrn_radiation_wavelength 0.71073
_diffrn_reflns_av_R_equivalents 0.0259
_diffrn_reflns_av_sigmaI/netI 0.0193
_diffrn_reflns_limit_h_max 10
_diffrn_reflns_limit_h_min -8
_diffrn_reflns_limit_k_max 8
_diffrn_reflns_limit_k_min -9
_diffrn_reflns_limit_l_max 17
_diffrn_reflns_limit_l_min -19
_diffrn_reflns_number 5040
_diffrn_reflns_theta_full 28.29
_diffrn_reflns_theta_max 28.29
_diffrn_reflns_theta_min 2.74
_exptl_absorpt_coefficient_mu 2.819
_exptl_absorpt_correction_type FACES
_exptl_crystal_colour blue
_exptl_crystal_density_diffrn 2.148
_exptl_crystal_density_method 'not measured'
_exptl_crystal_description needle
_exptl_crystal_F_000 500
_exptl_crystal_size_max 0.12
_exptl_crystal_size_mid 0.08
_exptl_crystal_size_min 0.08
_refine_diff_density_max 0.721
_refine_diff_density_min -0.383
_refine_diff_density_rms 0.073
_refine_ls_extinction_method none
_refine_ls_goodness_of_fit_ref 1.057
_refine_ls_hydrogen_treatment mixed
_refine_ls_matrix_type full
_refine_ls_number_parameters 76
_refine_ls_number_reflns 1014
_refine_ls_number_restraints 0
_refine_ls_restrained_S_all 1.057
_refine_ls_R_factor_all 0.0243
_refine_ls_R_factor_gt 0.0218
_refine_ls_shift/su_max 0.002
_refine_ls_shift/su_mean 0.000
_refine_ls_structure_factor_coef Fsqd
_refine_ls_weighting_details 'calc w=1/[\s^2^(Fo^2^)+(0.0406P)^2^+0.4417P] where P=(Fo^2^+2Fc^2^)/3'
_refine_ls_weighting_scheme calc
_refine_ls_wR_factor_gt 0.0635
_refine_ls_wR_factor_ref 0.0650
_reflns_number_gt 932
_reflns_number_total 1014
_reflns_threshold_expression >2sigma(I)
_cod_data_source_file ic061590qsi20060822_063936.cif
_cod_data_source_block test3m
_cod_database_code 4307089

loop_
_symmetry_equiv_pos_as_xyz
'x, y, z'
'-x+1/2, -y, z+1/2'
'-x, y+1/2, -z'
'x+1/2, -y+1/2, -z+1/2'
'-x, -y, -z'
'x-1/2, y, -z-1/2'
'x, -y-1/2, z'
'-x-1/2, y-1/2, z-1/2'

loop_
_atom_site_label
_atom_site_type_symbol
_atom_site_fract_x
_atom_site_fract_y
_atom_site_fract_z
_atom_site_U_iso_or_equiv
_atom_site_adp_type
_atom_site_occupancy
_atom_site_symmetry_multiplicity
_atom_site_calc_flag
_atom_site_refinement_flags
_atom_site_disorder_assembly
_atom_site_disorder_group
Cu1 Cu 0.38288(3) 0.2500 0.679609(17) 0.01104(12) Uani 1 2 d S . .
O1 O 0.2070(2) 0.2500 0.77493(10) 0.0151(3) Uani 1 2 d S . .
O2 O 0.0797(2) 0.2500 0.90702(10) 0.0144(3) Uani 1 2 d S . .
N1 N 0.39650(16) -0.0458(2) 0.68440(8) 0.0125(3) Uani 1 1 d . . .
N2 N 0.1303(3) 0.2500 0.50621(15) 0.0199(5) Uani 1 2 d S . .
C1 C 0.2150(3) 0.2500 0.86001(16) 0.0157(4) Uani 1 2 d S . .
H1A H 0.3252 0.2500 0.8887 0.019 Uiso 1 2 calc SR . .
C2 C 0.4282(2) -0.1477(2) 0.76023(11) 0.0154(3) Uani 1 1 d . . .
H2A H 0.4509 -0.0786 0.8146 0.019 Uiso 1 1 calc R . .
C3 C 0.37061(19) -0.1473(2) 0.60830(11) 0.0139(3) Uani 1 1 d . . .
H3A H 0.3520 -0.0782 0.5535 0.017 Uiso 1 1 calc R . .
O3 O 0.1407(2) 0.2500 0.59212(12) 0.0220(4) Uani 1 2 d S . .
O4 O 0.2643(3) 0.2500 0.46125(14) 0.0497(7) Uani 1 2 d S . .
O5 O -0.0135(3) 0.2500 0.47003(13) 0.0404(6) Uani 1 2 d S . .

loop_
_atom_site_aniso_label
_atom_site_aniso_U_11
_atom_site_aniso_U_22
_atom_site_aniso_U_33
_atom_site_aniso_U_23
_atom_site_aniso_U_13
_atom_site_aniso_U_12
Cu1 0.01350(18) 0.00776(17) 0.01185(17) 0.000 0.00191(9) 0.000
O1 0.0154(8) 0.0164(8) 0.0134(8) 0.000 0.0020(6) 0.000
O2 0.0147(7) 0.0178(8) 0.0108(7) 0.000 0.0005(6) 0.000
N1 0.0147(7) 0.0105(7) 0.0122(7) -0.0001(5) 0.0015(4) -0.0003(5)
N2 0.0175(10) 0.0254(11) 0.0168(10) 0.000 -0.0010(7) 0.000
C1 0.0165(11) 0.0149(10) 0.0157(11) 0.000 -0.0031(9) 0.000
C2 0.0213(8) 0.0127(8) 0.0123(7) -0.0010(6) -0.0015(6) -0.0007(7)
C3 0.0161(7) 0.0133(8) 0.0123(7) 0.0005(6) 0.0004(5) 0.0008(6)
O3 0.0203(9) 0.0312(10) 0.0144(8) 0.000 -0.0037(6) 0.000
O4 0.0194(10) 0.106(2) 0.0235(11) 0.000 0.0061(8) 0.000
O5 0.0173(9) 0.0828(17) 0.0212(10) 0.000 -0.0059(8) 0.000

loop_
_atom_type_symbol
_atom_type_description
_atom_type_scat_dispersion_real
_atom_type_scat_dispersion_imag
_atom_type_scat_source
C C 0.0033 0.0016 'International Tables Vol C Tables 4.2.6.8 and 6.1.1.4'
H H 0.0000 0.0000 'International Tables Vol C Tables 4.2.6.8 and 6.1.1.4'
N N 0.0061 0.0033 'International Tables Vol C Tables 4.2.6.8 and 6.1.1.4'
O O 0.0106 0.0060 'International Tables Vol C Tables 4.2.6.8 and 6.1.1.4'
Cu Cu 0.3201 1.2651 'International Tables Vol C Tables 4.2.6.8 and 6.1.1.4'

loop_
_geom_angle_atom_site_label_1
_geom_angle_atom_site_label_2
_geom_angle_atom_site_label_3
_geom_angle
_geom_angle_site_symmetry_1
_geom_angle_site_symmetry_3
_geom_angle_publ_flag
O1 Cu1 O2 174.07(6) . 6_657 ?
O1 Cu1 N1 90.60(4) . 7_565 ?
O2 Cu1 N1 89.03(4) 6_657 7_565 ?
O1 Cu1 N1 90.60(4) . . ?
O2 Cu1 N1 89.03(4) 6_657 . ?
N1 Cu1 N1 172.77(8) 7_565 . ?
O1 Cu1 O3 81.13(7) . . ?
O2 Cu1 O3 104.80(7) 6_657 . ?
N1 Cu1 O3 93.62(4) 7_565 . ?
N1 Cu1 O3 93.62(4) . . ?
C1 O1 Cu1 133.46(15) . . ?
C1 O2 Cu1 105.84(14) . 6_557 ?
C3 N1 C2 118.09(15) . . ?
C3 N1 Cu1 118.39(11) . . ?
C2 N1 Cu1 123.51(11) . . ?
O4 N2 O5 121.2(2) . . ?
O4 N2 O3 119.3(2) . . ?
O5 N2 O3 119.5(2) . . ?
O2 C1 O1 121.0(2) . . ?
N1 C2 C2 120.93(9) . 7 ?
N1 C3 C3 120.95(9) . 7 ?
N2 O3 Cu1 128.45(15) . . ?

loop_
_geom_bond_atom_site_label_1
_geom_bond_atom_site_label_2
_geom_bond_distance
_geom_bond_site_symmetry_2
_geom_bond_publ_flag
Cu1 O1 1.9594(16) . ?
Cu1 O2 1.9878(17) 6_657 ?
Cu1 N1 2.0085(16) 7_565 ?
Cu1 N1 2.0085(16) . ?
Cu1 O3 2.2729(18) . ?
O1 C1 1.265(3) . ?
O2 C1 1.254(3) . ?
O2 Cu1 1.9878(17) 6_557 ?
N1 C3 1.338(2) . ?
N1 C2 1.343(2) . ?
N2 O4 1.229(3) . ?
N2 O5 1.231(3) . ?
N2 O3 1.278(3) . ?
C2 C2 1.387(3) 7 ?
C3 C3 1.392(3) 7 ?

loop_
_geom_torsion_atom_site_label_1
_geom_torsion_atom_site_label_2
_geom_torsion_atom_site_label_3
_geom_torsion_atom_site_label_4
_geom_torsion
_geom_torsion_site_symmetry_1
_geom_torsion_site_symmetry_2
_geom_torsion_site_symmetry_3
_geom_torsion_site_symmetry_4
_geom_torsion_publ_flag
O2 Cu1 O1 C1 0.000(3) 6_657 . . . ?
N1 Cu1 O1 C1 -86.43(4) 7_565 . . . ?
N1 Cu1 O1 C1 86.43(4) . . . . ?
O3 Cu1 O1 C1 180.0 . . . . ?
O1 Cu1 N1 C3 124.82(12) . . . . ?
O2 Cu1 N1 C3 -61.10(12) 6_657 . . . ?
N1 Cu1 N1 C3 -135.6(5) 7_565 . . . ?
O3 Cu1 N1 C3 43.67(12) . . . . ?
O1 Cu1 N1 C2 -54.34(14) . . . . ?
O2 Cu1 N1 C2 119.74(13) 6_657 . . . ?
N1 Cu1 N1 C2 45.2(6) 7_565 . . . ?
O3 Cu1 N1 C2 -135.49(13) . . . . ?
Cu1 O2 C1 O1 0.0 6_557 . . . ?
Cu1 O1 C1 O2 180.0 . . . . ?
C3 N1 C2 C2 -2.15(16) . . . 7 ?
Cu1 N1 C2 C2 177.01(5) . . . 7 ?
C2 N1 C3 C3 2.15(16) . . . 7 ?
Cu1 N1 C3 C3 -177.05(4) . . . 7 ?
O4 N2 O3 Cu1 0.0 . . . . ?
O5 N2 O3 Cu1 180.0 . . . . ?
O1 Cu1 O3 N2 180.0 . . . . ?
O2 Cu1 O3 N2 0.0 6_657 . . . ?
N1 Cu1 O3 N2 89.95(4) 7_565 . . . ?
N1 Cu1 O3 N2 -89.95(4) . . . . ?
